data_7110427
loop_
_publ_author_name
'Hibbs, David E.'
'Jones, Cameron'
'Smithies, Neil A.'

_publ_section_title
;
 A remarkably stable indium trihydride complex: synthesis and
 characterisation of [InH3{P(C6H11)3}]
;
_journal_issue 2
_journal_name_full 'Chemical Communications'
_journal_page_first 185
_journal_paper_doi 10.1039/a809279f
_journal_year 1999
_chemical_formula_sum 'C18 H36 In P'
_chemical_formula_weight 398.26
_chemical_name_systematic
; 
 ? 
;
_space_group_IT_number 2
_symmetry_cell_setting triclinic
_symmetry_space_group_name_Hall '-P 1'
_symmetry_space_group_name_H-M 'P -1'
_atom_sites_solution_hydrogens geom
_atom_sites_solution_primary patterson
_atom_sites_solution_secondary difmap
_audit_creation_method SHELXL-93
_cell_angle_alpha 74.940(9)
_cell_angle_beta 88.665(10)
_cell_angle_gamma 81.840(10)
_cell_formula_units_Z 2
_cell_length_a 8.1147(10)
_cell_length_b 10.897(2)
_cell_length_c 11.4273(10)
_cell_measurement_temperature 150(2)
_cell_volume 965.8(2)
_computing_data_reduction WinGX
_computing_structure_refinement 'SHELXL-93 (Sheldrick, 1993)'
_computing_structure_solution 'SHELXS86  (Sheldrick, 1990)'
_diffrn_ambient_temperature 150(2)
_diffrn_measured_fraction_theta_full 0.868
_diffrn_measured_fraction_theta_max 0.868
_diffrn_measurement_device_type CAD4
_diffrn_radiation_monochromator graphite
_diffrn_radiation_source 'fine-focus sealed tube'
_diffrn_radiation_type MoK\a
_diffrn_radiation_wavelength 0.71073
_diffrn_reflns_av_R_equivalents 0.0209
_diffrn_reflns_av_sigmaI/netI 0.0402
_diffrn_reflns_limit_h_max 10
_diffrn_reflns_limit_h_min -10
_diffrn_reflns_limit_k_max 14
_diffrn_reflns_limit_k_min -13
_diffrn_reflns_limit_l_max 15
_diffrn_reflns_limit_l_min 0
_diffrn_reflns_number 4217
_diffrn_reflns_theta_full 28.44
_diffrn_reflns_theta_max 28.44
_diffrn_reflns_theta_min 2.31
_exptl_absorpt_coefficient_mu 1.298
_exptl_absorpt_correction_T_max 1.019
_exptl_absorpt_correction_T_min 0.959
_exptl_absorpt_correction_type Diffabs
_exptl_crystal_colour Colourless
_exptl_crystal_density_diffrn 1.369
_exptl_crystal_density_method 'not measured'
_exptl_crystal_description Block
_exptl_crystal_F_000 416
_exptl_crystal_size_max 0.2
_exptl_crystal_size_mid 0.2
_exptl_crystal_size_min 0.2
_refine_diff_density_max 0.430
_refine_diff_density_min -0.397
_refine_diff_density_rms 0.071
_refine_ls_extinction_method none
_refine_ls_goodness_of_fit_ref 1.060
_refine_ls_hydrogen_treatment mixed
_refine_ls_matrix_type full
_refine_ls_number_parameters 193
_refine_ls_number_reflns 4217
_refine_ls_number_restraints 0
_refine_ls_restrained_S_all 1.060
_refine_ls_R_factor_all 0.0229
_refine_ls_R_factor_gt 0.0199
_refine_ls_shift/su_max 0.001
_refine_ls_shift/su_mean 0.000
_refine_ls_structure_factor_coef Fsqd
_refine_ls_weighting_details 'calc w=1/[\s^2^(Fo^2^)+(0.0256P)^2^+0.5934P] where P=(Fo^2^+2Fc^2^)/3'
_refine_ls_weighting_scheme calc
_refine_ls_wR_factor_gt 0.0513
_refine_ls_wR_factor_ref 0.0559
_reflns_number_gt 3950
_reflns_number_total 4217
_reflns_threshold_expression >2sigma(I)
_cod_data_source_file 809279fsup1.cif
_cod_data_source_block s92
_cod_depositor_comments
;
The following automatic conversions were performed:

'_symmetry_cell_setting' value 'Triclinic' changed to 'triclinic'
according to /home/saulius/struct/CIF-dictionaries/cif_core.dic
dictionary named 'cif_core.dic' version 2.4.2 from 2011-04-26.

Automatic conversion script
Id: cif_fix_values 1891 2012-01-12 08:04:46Z andrius 
;
_cod_original_sg_symbol_H-M P-1
_cod_database_code 7110427

loop_
_symmetry_equiv_pos_as_xyz
'x, y, z'
'-x, -y, -z'

loop_
_atom_site_label
_atom_site_type_symbol
_atom_site_fract_x
_atom_site_fract_y
_atom_site_fract_z
_atom_site_U_iso_or_equiv
_atom_site_adp_type
_atom_site_occupancy
_atom_site_symmetry_multiplicity
_atom_site_calc_flag
_atom_site_refinement_flags
In1 In 0.306351(15) 0.451772(12) 0.274900(11) 0.02104(5) Uani 1 1 d .
H01 H 0.192(3) 0.3209(19) 0.3432(19) 0.014(5) Uiso 1 1 d .
H02 H 0.321(4) 0.565(3) 0.340(3) 0.061(9) Uiso 1 1 d .
H03 H 0.281(4) 0.495(3) 0.129(3) 0.060(9) Uiso 1 1 d .
P1 P 0.62109(5) 0.34358(4) 0.30583(4) 0.01410(9) Uani 1 1 d .
C1 C 0.6821(2) 0.22567(16) 0.21470(15) 0.0163(3) Uani 1 1 d .
H1 H 0.6817 0.1404 0.2702 0.020 Uiso 1 1 calc R
C2 C 0.5499(2) 0.23890(19) 0.11639(18) 0.0247(4) Uani 1 1 d .
H2A H 0.4421 0.2310 0.1538 0.030 Uiso 1 1 calc R
H2B H 0.5433 0.3233 0.0603 0.030 Uiso 1 1 calc R
C3 C 0.5917(3) 0.1361(2) 0.04680(19) 0.0306(4) Uani 1 1 d .
H3A H 0.5852 0.0523 0.1012 0.037 Uiso 1 1 calc R
H3B H 0.5102 0.1505 -0.0178 0.037 Uiso 1 1 calc R
C4 C 0.7643(3) 0.1379(2) -0.00688(18) 0.0312(5) Uani 1 1 d .
H4A H 0.7679 0.2182 -0.0677 0.037 Uiso 1 1 calc R
H4B H 0.7890 0.0685 -0.0460 0.037 Uiso 1 1 calc R
C5 C 0.8946(3) 0.12294(18) 0.09156(18) 0.0253(4) Uani 1 1 d .
H5A H 1.0033 0.1280 0.0550 0.030 Uiso 1 1 calc R
H5B H 0.8978 0.0391 0.1481 0.030 Uiso 1 1 calc R
C6 C 0.8568(2) 0.22677(17) 0.16042(17) 0.0204(4) Uani 1 1 d .
H6A H 0.8641 0.3103 0.1056 0.024 Uiso 1 1 calc R
H6B H 0.9388 0.2119 0.2248 0.024 Uiso 1 1 calc R
C7 C 0.6716(2) 0.25565(16) 0.46477(15) 0.0163(3) Uani 1 1 d .
H7 H 0.6571 0.3194 0.5123 0.020 Uiso 1 1 calc R
C8 C 0.5469(2) 0.16125(19) 0.51346(17) 0.0235(4) Uani 1 1 d .
H8A H 0.4347 0.2075 0.5047 0.028 Uiso 1 1 calc R
H8B H 0.5538 0.0984 0.4664 0.028 Uiso 1 1 calc R
C9 C 0.5834(3) 0.0926(2) 0.64717(17) 0.0277(4) Uani 1 1 d .
H9A H 0.5661 0.1548 0.6950 0.033 Uiso 1 1 calc R
H9B H 0.5065 0.0309 0.6749 0.033 Uiso 1 1 calc R
C10 C 0.7608(3) 0.02364(19) 0.66650(18) 0.0290(4) Uani 1 1 d .
H10A H 0.7762 -0.0431 0.6236 0.035 Uiso 1 1 calc R
H10B H 0.7812 -0.0166 0.7521 0.035 Uiso 1 1 calc R
C11 C 0.8842(3) 0.11832(19) 0.62046(17) 0.0266(4) Uani 1 1 d .
H11A H 0.9967 0.0725 0.6306 0.032 Uiso 1 1 calc R
H11B H 0.8749 0.1807 0.6681 0.032 Uiso 1 1 calc R
C12 C 0.8515(2) 0.18825(18) 0.48631(16) 0.0213(4) Uani 1 1 d .
H12A H 0.9273 0.2512 0.4609 0.026 Uiso 1 1 calc R
H12B H 0.8726 0.1269 0.4377 0.026 Uiso 1 1 calc R
C13 C 0.7594(2) 0.46812(15) 0.26566(15) 0.0163(3) Uani 1 1 d .
H13 H 0.8741 0.4261 0.2631 0.020 Uiso 1 1 calc R
C14 C 0.7109(2) 0.55708(17) 0.13952(16) 0.0193(3) Uani 1 1 d .
H14A H 0.7178 0.5068 0.0804 0.023 Uiso 1 1 calc R
H14B H 0.5968 0.5980 0.1403 0.023 Uiso 1 1 calc R
C15 C 0.8259(2) 0.65965(18) 0.10299(17) 0.0229(4) Uani 1 1 d .
H15A H 0.9391 0.6189 0.0975 0.027 Uiso 1 1 calc R
H15B H 0.7923 0.7154 0.0238 0.027 Uiso 1 1 calc R
C16 C 0.8198(3) 0.73935(18) 0.19526(18) 0.0249(4) Uani 1 1 d .
H16A H 0.8991 0.8000 0.1732 0.030 Uiso 1 1 calc R
H16B H 0.7096 0.7877 0.1939 0.030 Uiso 1 1 calc R
C17 C 0.8605(2) 0.65426(18) 0.32268(17) 0.0228(4) Uani 1 1 d .
H17A H 0.8454 0.7068 0.3799 0.027 Uiso 1 1 calc R
H17B H 0.9764 0.6162 0.3267 0.027 Uiso 1 1 calc R
C18 C 0.7512(2) 0.54717(17) 0.35958(16) 0.0209(4) Uani 1 1 d .
H18A H 0.6369 0.5845 0.3670 0.025 Uiso 1 1 calc R
H18B H 0.7884 0.4913 0.4379 0.025 Uiso 1 1 calc R

loop_
_atom_site_aniso_label
_atom_site_aniso_U_11
_atom_site_aniso_U_22
_atom_site_aniso_U_33
_atom_site_aniso_U_23
_atom_site_aniso_U_13
_atom_site_aniso_U_12
In1 0.01800(8) 0.02597(8) 0.01929(8) -0.00763(5) -0.00064(5) -0.00016(5)
P1 0.0162(2) 0.01473(19) 0.0120(2) -0.00412(15) -0.00037(15) -0.00293(15)
C1 0.0221(9) 0.0147(7) 0.0129(7) -0.0048(6) -0.0003(6) -0.0029(6)
C2 0.0246(9) 0.0276(9) 0.0255(10) -0.0152(8) -0.0074(8) 0.0017(7)
C3 0.0375(12) 0.0305(10) 0.0279(10) -0.0176(8) -0.0111(9) 0.0022(8)
C4 0.0481(13) 0.0256(9) 0.0194(9) -0.0109(7) -0.0012(9) 0.0065(9)
C5 0.0321(10) 0.0210(8) 0.0228(9) -0.0084(7) 0.0056(8) 0.0008(7)
C6 0.0208(9) 0.0196(8) 0.0213(9) -0.0073(7) 0.0028(7) -0.0014(7)
C7 0.0203(8) 0.0164(7) 0.0127(7) -0.0041(6) -0.0010(6) -0.0035(6)
C8 0.0263(10) 0.0267(9) 0.0177(9) -0.0019(7) 0.0006(7) -0.0117(8)
C9 0.0383(11) 0.0284(10) 0.0175(9) -0.0021(7) 0.0048(8) -0.0161(8)
C10 0.0432(12) 0.0221(9) 0.0193(9) 0.0004(7) -0.0059(8) -0.0063(8)
C11 0.0305(10) 0.0276(9) 0.0192(9) -0.0009(7) -0.0077(8) -0.0040(8)
C12 0.0215(9) 0.0242(9) 0.0166(8) -0.0018(7) -0.0030(7) -0.0041(7)
C13 0.0198(8) 0.0153(7) 0.0146(8) -0.0042(6) 0.0012(6) -0.0047(6)
C14 0.0233(9) 0.0194(8) 0.0150(8) -0.0028(6) -0.0017(7) -0.0050(7)
C15 0.0272(10) 0.0208(8) 0.0191(9) -0.0005(7) 0.0017(7) -0.0069(7)
C16 0.0281(10) 0.0191(8) 0.0284(10) -0.0048(7) 0.0007(8) -0.0088(7)
C17 0.0253(9) 0.0225(9) 0.0241(9) -0.0095(7) -0.0001(7) -0.0086(7)
C18 0.0280(10) 0.0218(8) 0.0165(8) -0.0080(7) 0.0017(7) -0.0100(7)

loop_
_atom_type_symbol
_atom_type_description
_atom_type_scat_dispersion_real
_atom_type_scat_dispersion_imag
_atom_type_scat_source
C C 0.0033 0.0016 'International Tables Vol C Tables 4.2.6.8 and 6.1.1.4'
H H 0.0000 0.0000 'International Tables Vol C Tables 4.2.6.8 and 6.1.1.4'
P P 0.1023 0.0942 'International Tables Vol C Tables 4.2.6.8 and 6.1.1.4'
In In -0.7276 1.3100 'International Tables Vol C Tables 4.2.6.8 and 6.1.1.4'

loop_
_geom_angle_atom_site_label_1
_geom_angle_atom_site_label_2
_geom_angle_atom_site_label_3
_geom_angle
P1 In1 H01 103.4(7)
P1 In1 H02 97.3(11)
H01 In1 H02 121.3(13)
P1 In1 H03 103.6(11)
H01 In1 H03 111.0(13)
H02 In1 H03 116.4(16)
C13 P1 C7 106.23(8)
C13 P1 C1 108.09(8)
C7 P1 C1 105.79(8)
C13 P1 In1 109.84(6)
C7 P1 In1 112.50(6)
C1 P1 In1 113.98(6)
C6 C1 C2 110.94(15)
C6 C1 P1 115.63(12)
C2 C1 P1 110.64(12)
C6 C1 H1 106.3
C2 C1 H1 106.3
P1 C1 H1 106.3
C3 C2 C1 111.28(15)
C3 C2 H2A 109.4
C1 C2 H2A 109.4
C3 C2 H2B 109.4
C1 C2 H2B 109.4
H2A C2 H2B 108.0
C4 C3 C2 111.83(17)
C4 C3 H3A 109.3
C2 C3 H3A 109.3
C4 C3 H3B 109.3
C2 C3 H3B 109.3
H3A C3 H3B 107.9
C3 C4 C5 110.54(17)
C3 C4 H4A 109.5
C5 C4 H4A 109.5
C3 C4 H4B 109.5
C5 C4 H4B 109.5
H4A C4 H4B 108.1
C4 C5 C6 111.70(16)
C4 C5 H5A 109.3
C6 C5 H5A 109.3
C4 C5 H5B 109.3
C6 C5 H5B 109.3
H5A C5 H5B 107.9
C5 C6 C1 110.72(15)
C5 C6 H6A 109.5
C1 C6 H6A 109.5
C5 C6 H6B 109.5
C1 C6 H6B 109.5
H6A C6 H6B 108.1
C12 C7 C8 111.18(15)
C12 C7 P1 114.30(12)
C8 C7 P1 110.61(12)
C12 C7 H7 106.8
C8 C7 H7 106.8
P1 C7 H7 106.8
C9 C8 C7 110.77(15)
C9 C8 H8A 109.5
C7 C8 H8A 109.5
C9 C8 H8B 109.5
C7 C8 H8B 109.5
H8A C8 H8B 108.1
C10 C9 C8 111.54(17)
C10 C9 H9A 109.3
C8 C9 H9A 109.3
C10 C9 H9B 109.3
C8 C9 H9B 109.3
H9A C9 H9B 108.0
C9 C10 C11 110.29(16)
C9 C10 H10A 109.6
C11 C10 H10A 109.6
C9 C10 H10B 109.6
C11 C10 H10B 109.6
H10A C10 H10B 108.1
C10 C11 C12 111.22(16)
C10 C11 H11A 109.4
C12 C11 H11A 109.4
C10 C11 H11B 109.4
C12 C11 H11B 109.4
H11A C11 H11B 108.0
C7 C12 C11 111.23(15)
C7 C12 H12A 109.4
C11 C12 H12A 109.4
C7 C12 H12B 109.4
C11 C12 H12B 109.4
H12A C12 H12B 108.0
C18 C13 C14 109.87(14)
C18 C13 P1 111.34(12)
C14 C13 P1 109.72(12)
C18 C13 H13 108.6
C14 C13 H13 108.6
P1 C13 H13 108.6
C15 C14 C13 110.77(15)
C15 C14 H14A 109.5
C13 C14 H14A 109.5
C15 C14 H14B 109.5
C13 C14 H14B 109.5
H14A C14 H14B 108.1
C16 C15 C14 110.79(15)
C16 C15 H15A 109.5
C14 C15 H15A 109.5
C16 C15 H15B 109.5
C14 C15 H15B 109.5
H15A C15 H15B 108.1
C17 C16 C15 111.22(15)
C17 C16 H16A 109.4
C15 C16 H16A 109.4
C17 C16 H16B 109.4
C15 C16 H16B 109.4
H16A C16 H16B 108.0
C16 C17 C18 112.56(15)
C16 C17 H17A 109.1
C18 C17 H17A 109.1
C16 C17 H17B 109.1
C18 C17 H17B 109.1
H17A C17 H17B 107.8
C17 C18 C13 111.04(15)
C17 C18 H18A 109.4
C13 C18 H18A 109.4
C17 C18 H18B 109.4
C13 C18 H18B 109.4
H18A C18 H18B 108.0

loop_
_geom_bond_atom_site_label_1
_geom_bond_atom_site_label_2
_geom_bond_distance
In1 P1 2.6474(6)
In1 H01 1.81(2)
In1 H02 1.62(3)
In1 H03 1.62(3)
P1 C13 1.8433(17)
P1 C7 1.8448(17)
P1 C1 1.8632(17)
C1 C6 1.535(2)
C1 C2 1.536(2)
C1 H1 0.9800
C2 C3 1.531(3)
C2 H2A 0.9700
C2 H2B 0.9700
C3 C4 1.516(3)
C3 H3A 0.9700
C3 H3B 0.9700
C4 C5 1.523(3)
C4 H4A 0.9700
C4 H4B 0.9700
C5 C6 1.532(2)
C5 H5A 0.9700
C5 H5B 0.9700
C6 H6A 0.9700
C6 H6B 0.9700
C7 C12 1.533(2)
C7 C8 1.537(2)
C7 H7 0.9800
C8 C9 1.532(3)
C8 H8A 0.9700
C8 H8B 0.9700
C9 C10 1.518(3)
C9 H9A 0.9700
C9 H9B 0.9700
C10 C11 1.527(3)
C10 H10A 0.9700
C10 H10B 0.9700
C11 C12 1.535(2)
C11 H11A 0.9700
C11 H11B 0.9700
C12 H12A 0.9700
C12 H12B 0.9700
C13 C18 1.536(2)
C13 C14 1.538(2)
C13 H13 0.9800
C14 C15 1.526(2)
C14 H14A 0.9700
C14 H14B 0.9700
C15 C16 1.526(3)
C15 H15A 0.9700
C15 H15B 0.9700
C16 C17 1.524(3)
C16 H16A 0.9700
C16 H16B 0.9700
C17 C18 1.532(2)
C17 H17A 0.9700
C17 H17B 0.9700
C18 H18A 0.9700
C18 H18B 0.9700

loop_
_geom_torsion_atom_site_label_1
_geom_torsion_atom_site_label_2
_geom_torsion_atom_site_label_3
_geom_torsion_atom_site_label_4
_geom_torsion
C13 P1 C1 C6 18.73(15)
C7 P1 C1 C6 -94.72(14)
In1 P1 C1 C6 141.15(11)
C13 P1 C1 C2 -108.45(14)
C7 P1 C1 C2 138.11(13)
In1 P1 C1 C2 13.97(14)
C6 C1 C2 C3 54.5(2)
P1 C1 C2 C3 -175.79(14)
C1 C2 C3 C4 -55.3(2)
C2 C3 C4 C5 55.8(2)
C3 C4 C5 C6 -56.5(2)
C4 C5 C6 C1 56.4(2)
C2 C1 C6 C5 -54.96(19)
P1 C1 C6 C5 178.02(12)
C13 P1 C7 C12 -61.40(14)
C1 P1 C7 C12 53.34(14)
In1 P1 C7 C12 178.39(11)
C13 P1 C7 C8 172.21(12)
C1 P1 C7 C8 -73.06(14)
In1 P1 C7 C8 52.00(13)
C12 C7 C8 C9 54.5(2)
P1 C7 C8 C9 -177.37(13)
C7 C8 C9 C10 -56.5(2)
C8 C9 C10 C11 57.5(2)
C9 C10 C11 C12 -56.9(2)
C8 C7 C12 C11 -54.4(2)
P1 C7 C12 C11 179.53(13)
C10 C11 C12 C7 55.7(2)
C7 P1 C13 C18 -51.13(14)
C1 P1 C13 C18 -164.29(12)
In1 P1 C13 C18 70.79(13)
C7 P1 C13 C14 -172.98(12)
C1 P1 C13 C14 73.87(13)
In1 P1 C13 C14 -51.05(12)
C18 C13 C14 C15 58.38(19)
P1 C13 C14 C15 -178.89(12)
C13 C14 C15 C16 -58.3(2)
C14 C15 C16 C17 55.3(2)
C15 C16 C17 C18 -53.5(2)
C16 C17 C18 C13 54.0(2)
C14 C13 C18 C17 -55.7(2)
P1 C13 C18 C17 -177.47(13)
